data_7015376
loop_
_publ_author_name
'Seidler-Egdal, Rune Kirk'
'Johansson, Frank B.'
'Veltz\'e, Sune'
'Skou, Eivind M.'
'Bond, Andrew D.'
'McKenzie, Christine J.'

_publ_section_title
;
 Tunability of the M(II)M(III)/M(II)(2) and M(III)(2)/M(II)M(III)
 (M=Mn, Co) couples in bis-\m-O,O'-carboxylato-\m-OR bridged complexes.
;
_journal_issue 13
_journal_name_full 'Dalton transactions (Cambridge, England : 2003)'
_journal_page_first 3336
_journal_page_last 3345
_journal_paper_doi 10.1039/c0dt01552k
_journal_volume 40
_journal_year 2011
_chemical_formula_moiety
;
C33 H31 Mn2 N6 O9 S2 +, Cl O4 -, 2.5(C2 H3 N)
;
_chemical_formula_sum 'C38 H38.5 Cl Mn2 N8.5 O13 S2'
_chemical_formula_weight 1031.72
_space_group_IT_number 2
_symmetry_cell_setting triclinic
_symmetry_space_group_name_Hall '-P 1'
_symmetry_space_group_name_H-M 'P -1'
_atom_sites_solution_hydrogens geom
_atom_sites_solution_primary direct
_atom_sites_solution_secondary difmap
_cell_angle_alpha 100.751(2)
_cell_angle_beta 94.365(2)
_cell_angle_gamma 94.139(3)
_cell_formula_units_Z 2
_cell_length_a 10.5539(6)
_cell_length_b 12.7614(8)
_cell_length_c 17.0757(10)
_cell_measurement_reflns_used 7941
_cell_measurement_temperature 180(2)
_cell_measurement_theta_max 23.35
_cell_measurement_theta_min 2.64
_cell_volume 2244.1(2)
_computing_cell_refinement 'SAINT v.7.06a (Bruker, 2003)'
_computing_data_collection 'APEX2 v.1.0-22 (Bruker Nonius, 2004)'
_computing_data_reduction 'SAINT v.7.06a'
_computing_molecular_graphics 'SHELXTL v.6.10'
_computing_publication_material 'SHELXTL v.6.10'
_computing_structure_refinement 'SHELXTL v.6.10'
_computing_structure_solution 'SHELXTL v.6.10 (Sheldrick, 2000)'
_diffrn_ambient_temperature 180(2)
_diffrn_measured_fraction_theta_full 0.966
_diffrn_measured_fraction_theta_max 0.966
_diffrn_measurement_device_type 'Bruker-Nonius X8APEX-II CCD'
_diffrn_measurement_method 'thin-slice \w and \f scans'
_diffrn_radiation_monochromator graphite
_diffrn_radiation_source 'fine-focus sealed tube'
_diffrn_radiation_type MoK\a
_diffrn_radiation_wavelength 0.71073
_diffrn_reflns_av_R_equivalents 0.0378
_diffrn_reflns_av_sigmaI/netI 0.0305
_diffrn_reflns_limit_h_max 12
_diffrn_reflns_limit_h_min -12
_diffrn_reflns_limit_k_max 15
_diffrn_reflns_limit_k_min -15
_diffrn_reflns_limit_l_max 20
_diffrn_reflns_limit_l_min -20
_diffrn_reflns_number 59774
_diffrn_reflns_theta_full 25.13
_diffrn_reflns_theta_max 25.13
_diffrn_reflns_theta_min 3.54
_diffrn_standards_number 0
_exptl_absorpt_coefficient_mu 0.787
_exptl_absorpt_correction_T_max 0.891
_exptl_absorpt_correction_T_min 0.772
_exptl_absorpt_correction_type multi-scan
_exptl_absorpt_process_details 'SADABS (Sheldrick, 2003)'
_exptl_crystal_colour colourless
_exptl_crystal_density_diffrn 1.527
_exptl_crystal_density_method 'not measured'
_exptl_crystal_description block
_exptl_crystal_F_000 1058
_exptl_crystal_size_max 0.20
_exptl_crystal_size_mid 0.20
_exptl_crystal_size_min 0.15
_refine_diff_density_max 0.898
_refine_diff_density_min -0.754
_refine_diff_density_rms 0.066
_refine_ls_extinction_method none
_refine_ls_goodness_of_fit_ref 1.036
_refine_ls_hydrogen_treatment constr
_refine_ls_matrix_type full
_refine_ls_number_parameters 592
_refine_ls_number_reflns 7759
_refine_ls_number_restraints 12
_refine_ls_restrained_S_all 1.038
_refine_ls_R_factor_all 0.0612
_refine_ls_R_factor_gt 0.0426
_refine_ls_shift/su_max 0.000
_refine_ls_shift/su_mean 0.000
_refine_ls_structure_factor_coef Fsqd
_refine_ls_weighting_details 'calc w=1/[\s^2^(Fo^2^)+(0.0645P)^2^+2.3906P] where P=(Fo^2^+2Fc^2^)/3'
_refine_ls_weighting_scheme calc
_refine_ls_wR_factor_gt 0.1140
_refine_ls_wR_factor_ref 0.1234
_reflns_number_gt 5964
_reflns_number_total 7759
_reflns_threshold_expression I>2\s(I)
_cod_data_source_file c0dt01552k.txt
_cod_data_source_block 1_2.5MeCN
_cod_original_formula_sum 'C38 H38.50 Cl Mn2 N8.50 O13 S2'
_cod_database_code 7015376

loop_
_symmetry_equiv_pos_as_xyz
'x, y, z'
'-x, -y, -z'

loop_
_atom_site_label
_atom_site_type_symbol
_atom_site_fract_x
_atom_site_fract_y
_atom_site_fract_z
_atom_site_U_iso_or_equiv
_atom_site_adp_type
_atom_site_occupancy
_atom_site_symmetry_multiplicity
_atom_site_calc_flag
_atom_site_refinement_flags
_atom_site_disorder_assembly
_atom_site_disorder_group
Mn1 Mn 0.85821(5) 0.22879(4) 0.17197(3) 0.02885(14) Uani 1 1 d . . .
Mn2 Mn 0.55611(5) 0.24325(4) 0.23853(3) 0.03333(15) Uani 1 1 d . . .
S1 S 0.80003(8) 0.44514(7) 0.08680(5) 0.0337(2) Uani 1 1 d . . .
S2 S 0.69131(8) 0.43968(6) 0.39654(4) 0.0316(2) Uani 1 1 d . . .
O1 O 0.7270(2) 0.33913(15) 0.22500(12) 0.0287(5) Uani 1 1 d . . .
O2 O 0.8551(2) 0.12279(18) 0.25160(14) 0.0417(6) Uani 1 1 d . . .
O3 O 0.6579(3) 0.13068(19) 0.28980(16) 0.0499(6) Uani 1 1 d . . .
O4 O 0.7143(2) 0.14268(19) 0.08570(14) 0.0459(6) Uani 1 1 d . . .
O5 O 0.5171(3) 0.1486(2) 0.12390(16) 0.0601(8) Uani 1 1 d . . .
O11 O 0.8402(2) 0.52704(19) 0.04451(14) 0.0435(6) Uani 1 1 d . . .
O12 O 0.6927(2) 0.37324(19) 0.05256(13) 0.0406(6) Uani 1 1 d . . .
O21 O 0.6797(2) 0.52025(19) 0.46616(13) 0.0418(6) Uani 1 1 d . . .
O22 O 0.7718(2) 0.35667(19) 0.40559(13) 0.0387(5) Uani 1 1 d . . .
N1 N 0.9220(2) 0.3687(2) 0.09998(14) 0.0293(6) Uani 1 1 d . . .
N2 N 1.0080(2) 0.34381(19) 0.25426(15) 0.0291(6) Uani 1 1 d . . .
N3 N 1.0011(3) 0.1632(2) 0.09045(15) 0.0327(6) Uani 1 1 d . . .
N4 N 0.5461(2) 0.3775(2) 0.36104(14) 0.0296(6) Uani 1 1 d . . .
N5 N 0.4501(3) 0.3766(2) 0.20210(16) 0.0402(7) Uani 1 1 d . . .
N6 N 0.3896(3) 0.1934(2) 0.30166(16) 0.0369(7) Uani 1 1 d . . .
C1 C 0.7449(3) 0.4441(2) 0.24212(18) 0.0280(7) Uani 1 1 d . . .
C2 C 0.7808(3) 0.5066(2) 0.18555(19) 0.0331(7) Uani 1 1 d . . .
C3 C 0.7967(4) 0.6176(3) 0.2039(2) 0.0476(9) Uani 1 1 d . . .
H3A H 0.8220 0.6559 0.1642 0.057 Uiso 1 1 calc R . .
C4 C 0.7764(4) 0.6740(3) 0.2793(2) 0.0521(10) Uani 1 1 d . . .
C5 C 0.7447(4) 0.6161(3) 0.3356(2) 0.0435(9) Uani 1 1 d . . .
H5A H 0.7324 0.6527 0.3879 0.052 Uiso 1 1 calc R . .
C6 C 0.7301(3) 0.5045(2) 0.31852(19) 0.0308(7) Uani 1 1 d . . .
C7 C 0.7882(6) 0.7962(3) 0.2972(3) 0.0931(19) Uani 1 1 d . . .
H7A H 0.7712 0.8220 0.3528 0.140 Uiso 1 1 calc R . .
H7B H 0.7264 0.8222 0.2612 0.140 Uiso 1 1 calc R . .
H7C H 0.8747 0.8229 0.2892 0.140 Uiso 1 1 calc R . .
C8 C 1.0389(3) 0.4331(2) 0.14231(19) 0.0327(7) Uani 1 1 d . . .
H8A H 1.0370 0.5078 0.1340 0.039 Uiso 1 1 calc R . .
H8B H 1.1147 0.4039 0.1186 0.039 Uiso 1 1 calc R . .
C9 C 1.0515(3) 0.4337(2) 0.23120(18) 0.0292(7) Uani 1 1 d . . .
C10 C 1.1112(3) 0.5211(3) 0.2850(2) 0.0383(8) Uani 1 1 d . . .
H10A H 1.1388 0.5846 0.2673 0.046 Uiso 1 1 calc R . .
C11 C 1.1300(4) 0.5144(3) 0.3648(2) 0.0441(9) Uani 1 1 d . . .
H11A H 1.1725 0.5727 0.4027 0.053 Uiso 1 1 calc R . .
C12 C 1.0862(3) 0.4221(3) 0.3890(2) 0.0414(8) Uani 1 1 d . . .
H12A H 1.0981 0.4157 0.4435 0.050 Uiso 1 1 calc R . .
C13 C 1.0251(3) 0.3395(3) 0.33244(19) 0.0340(7) Uani 1 1 d . . .
H13A H 0.9935 0.2765 0.3493 0.041 Uiso 1 1 calc R . .
C14 C 0.9476(3) 0.3055(3) 0.02073(18) 0.0359(8) Uani 1 1 d . . .
H14A H 0.9922 0.3531 -0.0100 0.043 Uiso 1 1 calc R . .
H14B H 0.8658 0.2754 -0.0103 0.043 Uiso 1 1 calc R . .
C15 C 1.0282(3) 0.2163(3) 0.03222(19) 0.0348(7) Uani 1 1 d . . .
C16 C 1.1234(4) 0.1877(3) -0.0168(2) 0.0462(9) Uani 1 1 d . . .
H16A H 1.1434 0.2280 -0.0564 0.055 Uiso 1 1 calc R . .
C17 C 1.1888(4) 0.1008(3) -0.0080(2) 0.0520(10) Uani 1 1 d . . .
H17A H 1.2537 0.0798 -0.0418 0.062 Uiso 1 1 calc R . .
C18 C 1.1590(4) 0.0445(3) 0.0507(2) 0.0457(9) Uani 1 1 d . . .
H18A H 1.2024 -0.0162 0.0579 0.055 Uiso 1 1 calc R . .
C19 C 1.0649(3) 0.0780(3) 0.0985(2) 0.0380(8) Uani 1 1 d . . .
H19A H 1.0442 0.0393 0.1389 0.046 Uiso 1 1 calc R . .
C20 C 0.4527(3) 0.4547(3) 0.34338(19) 0.0349(7) Uani 1 1 d . . .
H20A H 0.4799 0.5260 0.3769 0.042 Uiso 1 1 calc R . .
H20B H 0.3681 0.4309 0.3584 0.042 Uiso 1 1 calc R . .
C21 C 0.4403(3) 0.4648(3) 0.2565(2) 0.0375(8) Uani 1 1 d . . .
C22 C 0.4122(4) 0.5608(3) 0.2356(3) 0.0538(10) Uani 1 1 d . . .
H22A H 0.4078 0.6232 0.2753 0.065 Uiso 1 1 calc R . .
C23 C 0.3907(4) 0.5629(5) 0.1546(3) 0.0743(15) Uani 1 1 d . . .
H23A H 0.3704 0.6274 0.1382 0.089 Uiso 1 1 calc R . .
C24 C 0.3985(4) 0.4731(5) 0.0988(3) 0.0694(14) Uani 1 1 d . . .
H24A H 0.3834 0.4738 0.0434 0.083 Uiso 1 1 calc R . .
C25 C 0.4285(3) 0.3819(4) 0.1241(2) 0.0525(10) Uani 1 1 d . . .
H25A H 0.4344 0.3193 0.0850 0.063 Uiso 1 1 calc R . .
C26 C 0.5007(3) 0.3111(3) 0.41863(18) 0.0355(8) Uani 1 1 d . . .
H26A H 0.4756 0.3583 0.4668 0.043 Uiso 1 1 calc R . .
H26B H 0.5705 0.2701 0.4356 0.043 Uiso 1 1 calc R . .
C27 C 0.3885(3) 0.2351(3) 0.37966(19) 0.0333(7) Uani 1 1 d . . .
C28 C 0.2908(3) 0.2066(3) 0.4231(2) 0.0409(8) Uani 1 1 d . . .
H28A H 0.2918 0.2368 0.4784 0.049 Uiso 1 1 calc R . .
C29 C 0.1916(4) 0.1339(3) 0.3854(2) 0.0463(9) Uani 1 1 d . . .
H29A H 0.1241 0.1129 0.4145 0.056 Uiso 1 1 calc R . .
C30 C 0.1919(4) 0.0925(3) 0.3054(2) 0.0466(9) Uani 1 1 d . . .
H30A H 0.1239 0.0433 0.2779 0.056 Uiso 1 1 calc R . .
C31 C 0.2921(4) 0.1233(3) 0.2657(2) 0.0457(9) Uani 1 1 d . . .
H31A H 0.2926 0.0937 0.2104 0.055 Uiso 1 1 calc R . .
C32 C 0.7647(4) 0.0965(3) 0.2887(2) 0.0424(9) Uani 1 1 d . . .
H32A H 0.7795 0.0436 0.3200 0.051 Uiso 1 1 calc R . .
C33 C 0.5978(4) 0.1264(3) 0.0751(2) 0.0553(11) Uani 1 1 d . . .
H33A H 0.5644 0.0921 0.0226 0.066 Uiso 1 1 calc R . .
Cl1 Cl 0.15128(12) 0.80061(7) 0.20417(6) 0.0592(3) Uani 1 1 d . . .
O1A O 0.2076(5) 0.7966(4) 0.2750(2) 0.140(2) Uani 1 1 d . . .
O1B O 0.1023(6) 0.6981(2) 0.16365(19) 0.126(2) Uani 1 1 d . . .
O1C O 0.0555(6) 0.8634(4) 0.2113(7) 0.251(5) Uani 1 1 d . . .
O1D O 0.2214(10) 0.8551(4) 0.1612(3) 0.242(5) Uani 1 1 d . . .
N1S N 0.4822(5) 0.7656(4) 0.4119(2) 0.0928(15) Uani 1 1 d D . .
C1S C 0.4752(5) 0.8474(4) 0.3959(3) 0.0683(13) Uani 1 1 d D . .
C2S C 0.4651(6) 0.9506(4) 0.3745(5) 0.110(2) Uani 1 1 d D . .
H21 H 0.4193 0.9951 0.4141 0.165 Uiso 1 1 d R . .
H22 H 0.4183 0.9416 0.3215 0.165 Uiso 1 1 d R . .
H23 H 0.5506 0.9853 0.3734 0.165 Uiso 1 1 d R . .
N2S N 0.6006(13) 0.7405(9) 0.0821(7) 0.126(4) Uani 0.50 1 d PD . .
C3S C 0.5464(13) 0.8073(9) 0.1156(9) 0.120(5) Uani 0.50 1 d PD . .
C4S C 0.5020(14) 0.9013(8) 0.1620(8) 0.112(4) Uani 0.50 1 d PD . .
H41 H 0.5420 0.9132 0.2170 0.168 Uiso 0.50 1 d PR . .
H42 H 0.4091 0.8917 0.1624 0.168 Uiso 0.50 1 d PR . .
H43 H 0.5250 0.9633 0.1380 0.168 Uiso 0.50 1 d PR . .
N3S N 0.2318(11) 0.9812(8) 0.5253(7) 0.112(3) Uiso 0.50 1 d PD A 1
C5S C 0.1789(11) 0.9011(8) 0.4953(6) 0.073(3) Uiso 0.50 1 d PD A 1
C6S C 0.0848(14) 0.8087(10) 0.4600(9) 0.098(5) Uiso 0.50 1 d PD A 1
H61 H 0.0842 0.7572 0.4960 0.147 Uiso 0.50 1 d PR A 1
H62 H 0.1106 0.7747 0.4081 0.147 Uiso 0.50 1 d PR A 1
H63 H -0.0009 0.8323 0.4527 0.147 Uiso 0.50 1 d PR A 1
N3S' N 0.1309(13) 0.9944(8) 0.5230(7) 0.124(4) Uiso 0.50 1 d PD B 2
C5S' C 0.1139(12) 0.9051(8) 0.4925(7) 0.075(3) Uiso 0.50 1 d PD B 2
C6S' C 0.1305(15) 0.7944(8) 0.4614(9) 0.096(5) Uiso 0.50 1 d PD B 2
H64 H 0.1384 0.7841 0.4037 0.145 Uiso 0.50 1 d PR B 2
H65 H 0.0590 0.7468 0.4714 0.145 Uiso 0.50 1 d PR B 2
H66 H 0.2095 0.7778 0.4887 0.145 Uiso 0.50 1 d PR B 2

loop_
_atom_site_aniso_label
_atom_site_aniso_U_11
_atom_site_aniso_U_22
_atom_site_aniso_U_33
_atom_site_aniso_U_23
_atom_site_aniso_U_13
_atom_site_aniso_U_12
Mn1 0.0374(3) 0.0249(2) 0.0246(2) 0.00531(19) 0.0053(2) 0.0012(2)
Mn2 0.0385(3) 0.0340(3) 0.0264(3) 0.0029(2) 0.0067(2) -0.0004(2)
S1 0.0403(5) 0.0373(4) 0.0277(4) 0.0154(3) 0.0030(4) 0.0064(4)
S2 0.0346(5) 0.0367(4) 0.0223(4) 0.0031(3) 0.0000(3) 0.0041(4)
O1 0.0373(12) 0.0242(11) 0.0254(11) 0.0062(9) 0.0043(9) 0.0030(9)
O2 0.0496(15) 0.0352(13) 0.0456(14) 0.0183(11) 0.0107(12) 0.0042(11)
O3 0.0546(17) 0.0405(14) 0.0625(17) 0.0226(12) 0.0197(14) 0.0099(13)
O4 0.0458(16) 0.0463(14) 0.0387(14) -0.0072(11) 0.0043(12) -0.0021(12)
O5 0.0497(16) 0.0728(19) 0.0437(15) -0.0207(14) 0.0110(13) -0.0127(14)
O11 0.0548(16) 0.0454(14) 0.0383(13) 0.0260(11) 0.0069(12) 0.0078(12)
O12 0.0388(14) 0.0528(14) 0.0301(12) 0.0121(11) -0.0039(11) 0.0004(12)
O21 0.0446(14) 0.0499(14) 0.0253(12) -0.0047(10) 0.0001(11) 0.0000(11)
O22 0.0378(13) 0.0485(14) 0.0325(12) 0.0140(11) 0.0014(10) 0.0085(11)
N1 0.0374(15) 0.0292(13) 0.0222(13) 0.0071(11) 0.0035(12) 0.0024(12)
N2 0.0324(15) 0.0278(13) 0.0276(13) 0.0066(11) -0.0002(12) 0.0045(11)
N3 0.0400(16) 0.0307(14) 0.0258(13) 0.0023(11) 0.0037(12) 0.0002(12)
N4 0.0333(15) 0.0328(14) 0.0230(13) 0.0052(11) 0.0025(11) 0.0045(12)
N5 0.0346(16) 0.0604(19) 0.0273(14) 0.0149(14) -0.0008(13) 0.0031(14)
N6 0.0397(17) 0.0392(16) 0.0302(15) 0.0023(12) 0.0062(13) 0.0002(14)
C1 0.0267(16) 0.0282(16) 0.0292(16) 0.0064(13) -0.0013(13) 0.0040(13)
C2 0.0400(19) 0.0298(17) 0.0311(17) 0.0088(14) 0.0021(15) 0.0081(14)
C3 0.064(3) 0.0334(19) 0.053(2) 0.0195(17) 0.015(2) 0.0125(17)
C4 0.078(3) 0.0246(17) 0.056(2) 0.0072(17) 0.018(2) 0.0084(18)
C5 0.055(2) 0.0315(18) 0.043(2) -0.0001(16) 0.0132(18) 0.0048(16)
C6 0.0308(17) 0.0307(16) 0.0305(16) 0.0052(13) 0.0013(14) 0.0030(14)
C7 0.160(6) 0.030(2) 0.094(4) 0.007(2) 0.050(4) 0.011(3)
C8 0.0383(19) 0.0283(16) 0.0317(17) 0.0093(14) 0.0017(15) -0.0024(14)
C9 0.0295(17) 0.0273(16) 0.0313(17) 0.0077(13) 0.0003(14) 0.0041(13)
C10 0.039(2) 0.0318(17) 0.043(2) 0.0083(15) -0.0041(16) 0.0019(15)
C11 0.045(2) 0.040(2) 0.040(2) -0.0045(16) -0.0080(17) 0.0029(17)
C12 0.045(2) 0.049(2) 0.0291(18) 0.0058(16) -0.0040(16) 0.0082(17)
C13 0.0351(18) 0.0363(18) 0.0322(17) 0.0107(15) -0.0010(15) 0.0074(15)
C14 0.047(2) 0.0376(18) 0.0246(16) 0.0095(14) 0.0079(15) 0.0012(16)
C15 0.042(2) 0.0315(17) 0.0284(17) 0.0021(14) 0.0039(15) -0.0045(15)
C16 0.057(2) 0.044(2) 0.039(2) 0.0055(16) 0.0182(18) 0.0015(18)
C17 0.056(2) 0.046(2) 0.052(2) -0.0002(18) 0.019(2) 0.0061(19)
C18 0.052(2) 0.0352(19) 0.047(2) -0.0011(17) 0.0033(19) 0.0082(17)
C19 0.047(2) 0.0313(17) 0.0336(18) 0.0017(14) 0.0027(16) 0.0034(16)
C20 0.0362(19) 0.0355(17) 0.0337(17) 0.0063(14) 0.0028(15) 0.0087(15)
C21 0.0284(18) 0.049(2) 0.0381(19) 0.0159(17) 0.0013(15) 0.0034(15)
C22 0.046(2) 0.056(2) 0.068(3) 0.030(2) 0.007(2) 0.0132(19)
C23 0.057(3) 0.099(4) 0.090(4) 0.070(3) 0.009(3) 0.023(3)
C24 0.044(2) 0.128(5) 0.051(3) 0.052(3) 0.000(2) 0.018(3)
C25 0.036(2) 0.092(3) 0.0313(19) 0.020(2) -0.0027(17) 0.005(2)
C26 0.043(2) 0.0412(19) 0.0235(16) 0.0085(14) 0.0056(15) 0.0028(16)
C27 0.0384(19) 0.0331(17) 0.0313(17) 0.0103(14) 0.0060(15) 0.0082(15)
C28 0.046(2) 0.045(2) 0.0358(19) 0.0121(16) 0.0118(17) 0.0080(18)
C29 0.044(2) 0.044(2) 0.056(2) 0.0185(18) 0.0143(19) 0.0045(18)
C30 0.043(2) 0.038(2) 0.056(2) 0.0066(17) 0.0062(19) -0.0035(17)
C31 0.046(2) 0.049(2) 0.038(2) 0.0010(17) 0.0038(18) -0.0033(18)
C32 0.055(2) 0.0317(18) 0.046(2) 0.0179(16) 0.0111(19) 0.0072(17)
C33 0.050(3) 0.066(3) 0.036(2) -0.0209(19) 0.004(2) -0.010(2)
Cl1 0.0995(9) 0.0299(5) 0.0448(5) 0.0099(4) -0.0143(5) -0.0024(5)
O1A 0.207(5) 0.112(3) 0.085(3) 0.051(2) -0.082(3) -0.065(3)
O1B 0.267(6) 0.0445(18) 0.0513(19) 0.0155(15) -0.041(3) -0.045(3)
O1C 0.133(5) 0.062(3) 0.527(16) 0.011(5) -0.056(7) 0.016(3)
O1D 0.489(14) 0.125(4) 0.093(4) 0.028(3) 0.060(5) -0.157(6)
N1S 0.142(4) 0.083(3) 0.062(3) 0.035(2) -0.001(3) 0.027(3)
C1S 0.083(3) 0.072(3) 0.054(3) 0.023(2) -0.003(2) 0.016(3)
C2S 0.104(5) 0.076(4) 0.161(6) 0.057(4) -0.002(4) 0.010(3)
N2S 0.148(11) 0.132(10) 0.120(9) 0.050(8) 0.071(8) 0.034(8)
C3S 0.099(10) 0.140(14) 0.145(14) 0.082(12) 0.050(9) -0.002(9)
C4S 0.143(12) 0.061(7) 0.121(10) -0.011(7) 0.005(9) 0.022(7)

loop_
_atom_type_symbol
_atom_type_description
_atom_type_scat_dispersion_real
_atom_type_scat_dispersion_imag
_atom_type_scat_source
C C 0.0033 0.0016 'International Tables Vol C Tables 4.2.6.8 and 6.1.1.4'
H H 0.0000 0.0000 'International Tables Vol C Tables 4.2.6.8 and 6.1.1.4'
N N 0.0061 0.0033 'International Tables Vol C Tables 4.2.6.8 and 6.1.1.4'
O O 0.0106 0.0060 'International Tables Vol C Tables 4.2.6.8 and 6.1.1.4'
S S 0.1246 0.1234 'International Tables Vol C Tables 4.2.6.8 and 6.1.1.4'
Cl Cl 0.1484 0.1585 'International Tables Vol C Tables 4.2.6.8 and 6.1.1.4'
Mn Mn 0.3368 0.7283 'International Tables Vol C Tables 4.2.6.8 and 6.1.1.4'

loop_
_geom_angle_atom_site_label_1
_geom_angle_atom_site_label_2
_geom_angle_atom_site_label_3
_geom_angle
_geom_angle_site_symmetry_1
_geom_angle_site_symmetry_3
_geom_angle_publ_flag
O2 Mn1 O4 97.23(10) . . ?
O2 Mn1 O1 99.44(8) . . ?
O4 Mn1 O1 92.65(9) . . ?
O2 Mn1 N3 101.91(9) . . ?
O4 Mn1 N3 87.56(9) . . ?
O1 Mn1 N3 158.45(9) . . ?
O2 Mn1 N2 91.76(9) . . ?
O4 Mn1 N2 170.70(9) . . ?
O1 Mn1 N2 83.51(8) . . ?
N3 Mn1 N2 92.92(9) . . ?
O2 Mn1 N1 163.43(9) . . ?
O4 Mn1 N1 98.37(9) . . ?
O1 Mn1 N1 85.39(8) . . ?
N3 Mn1 N1 73.28(9) . . ?
N2 Mn1 N1 72.93(9) . . ?
O5 Mn2 O3 96.56(12) . . ?
O5 Mn2 O1 101.72(9) . . ?
O3 Mn2 O1 93.67(9) . . ?
O5 Mn2 N6 102.39(10) . . ?
O3 Mn2 N6 86.89(10) . . ?
O1 Mn2 N6 155.65(9) . . ?
O5 Mn2 N5 91.56(11) . . ?
O3 Mn2 N5 171.80(10) . . ?
O1 Mn2 N5 85.68(9) . . ?
N6 Mn2 N5 90.35(10) . . ?
O5 Mn2 N4 163.37(10) . . ?
O3 Mn2 N4 98.46(9) . . ?
O1 Mn2 N4 84.41(8) . . ?
N6 Mn2 N4 71.46(9) . . ?
N5 Mn2 N4 73.34(9) . . ?
O12 S1 O11 118.00(14) . . ?
O12 S1 N1 106.39(14) . . ?
O11 S1 N1 109.60(14) . . ?
O12 S1 C2 111.52(15) . . ?
O11 S1 C2 108.08(15) . . ?
N1 S1 C2 102.06(14) . . ?
O22 S2 O21 117.61(14) . . ?
O22 S2 N4 105.99(14) . . ?
O21 S2 N4 109.65(14) . . ?
O22 S2 C6 112.54(14) . . ?
O21 S2 C6 108.11(15) . . ?
N4 S2 C6 101.72(14) . . ?
C1 O1 Mn2 126.25(18) . . ?
C1 O1 Mn1 127.06(19) . . ?
Mn2 O1 Mn1 106.61(8) . . ?
C32 O2 Mn1 127.9(2) . . ?
C32 O3 Mn2 138.2(2) . . ?
C33 O4 Mn1 139.9(2) . . ?
C33 O5 Mn2 125.0(3) . . ?
C8 N1 C14 111.7(2) . . ?
C8 N1 S1 112.4(2) . . ?
C14 N1 S1 109.3(2) . . ?
C8 N1 Mn1 109.96(17) . . ?
C14 N1 Mn1 102.23(17) . . ?
S1 N1 Mn1 110.72(12) . . ?
C9 N2 C13 118.1(3) . . ?
C9 N2 Mn1 119.03(19) . . ?
C13 N2 Mn1 120.1(2) . . ?
C15 N3 C19 118.6(3) . . ?
C15 N3 Mn1 117.0(2) . . ?
C19 N3 Mn1 124.3(2) . . ?
C20 N4 C26 112.3(2) . . ?
C20 N4 S2 112.1(2) . . ?
C26 N4 S2 109.2(2) . . ?
C20 N4 Mn2 108.32(18) . . ?
C26 N4 Mn2 102.69(18) . . ?
S2 N4 Mn2 111.78(12) . . ?
C21 N5 C25 118.0(3) . . ?
C21 N5 Mn2 119.1(2) . . ?
C25 N5 Mn2 120.4(3) . . ?
C27 N6 C31 118.4(3) . . ?
C27 N6 Mn2 118.0(2) . . ?
C31 N6 Mn2 123.5(2) . . ?
O1 C1 C6 122.9(3) . . ?
O1 C1 C2 123.0(3) . . ?
C6 C1 C2 114.2(3) . . ?
C3 C2 C1 122.4(3) . . ?
C3 C2 S1 117.1(3) . . ?
C1 C2 S1 120.5(2) . . ?
C2 C3 C4 121.4(3) . . ?
C2 C3 H3A 119.3 . . ?
C4 C3 H3A 119.3 . . ?
C5 C4 C3 117.6(3) . . ?
C5 C4 C7 121.7(4) . . ?
C3 C4 C7 120.7(4) . . ?
C4 C5 C6 121.7(3) . . ?
C4 C5 H5A 119.1 . . ?
C6 C5 H5A 119.1 . . ?
C5 C6 C1 122.7(3) . . ?
C5 C6 S2 117.2(2) . . ?
C1 C6 S2 120.2(2) . . ?
C4 C7 H7A 109.5 . . ?
C4 C7 H7B 109.5 . . ?
H7A C7 H7B 109.5 . . ?
C4 C7 H7C 109.5 . . ?
H7A C7 H7C 109.5 . . ?
H7B C7 H7C 109.5 . . ?
N1 C8 C9 112.9(2) . . ?
N1 C8 H8A 109.0 . . ?
C9 C8 H8A 109.0 . . ?
N1 C8 H8B 109.0 . . ?
C9 C8 H8B 109.0 . . ?
H8A C8 H8B 107.8 . . ?
N2 C9 C10 122.3(3) . . ?
N2 C9 C8 116.7(3) . . ?
C10 C9 C8 120.9(3) . . ?
C11 C10 C9 118.8(3) . . ?
C11 C10 H10A 120.6 . . ?
C9 C10 H10A 120.6 . . ?
C12 C11 C10 119.3(3) . . ?
C12 C11 H11A 120.3 . . ?
C10 C11 H11A 120.3 . . ?
C13 C12 C11 118.6(3) . . ?
C13 C12 H12A 120.7 . . ?
C11 C12 H12A 120.7 . . ?
N2 C13 C12 123.0(3) . . ?
N2 C13 H13A 118.5 . . ?
C12 C13 H13A 118.5 . . ?
N1 C14 C15 110.3(3) . . ?
N1 C14 H14A 109.6 . . ?
C15 C14 H14A 109.6 . . ?
N1 C14 H14B 109.6 . . ?
C15 C14 H14B 109.6 . . ?
H14A C14 H14B 108.1 . . ?
N3 C15 C16 121.3(3) . . ?
N3 C15 C14 117.1(3) . . ?
C16 C15 C14 121.5(3) . . ?
C17 C16 C15 119.7(3) . . ?
C17 C16 H16A 120.1 . . ?
C15 C16 H16A 120.1 . . ?
C16 C17 C18 119.0(3) . . ?
C16 C17 H17A 120.5 . . ?
C18 C17 H17A 120.5 . . ?
C19 C18 C17 118.5(3) . . ?
C19 C18 H18A 120.7 . . ?
C17 C18 H18A 120.7 . . ?
N3 C19 C18 122.7(3) . . ?
N3 C19 H19A 118.6 . . ?
C18 C19 H19A 118.6 . . ?
N4 C20 C21 113.2(3) . . ?
N4 C20 H20A 108.9 . . ?
C21 C20 H20A 108.9 . . ?
N4 C20 H20B 108.9 . . ?
C21 C20 H20B 108.9 . . ?
H20A C20 H20B 107.8 . . ?
N5 C21 C22 122.4(3) . . ?
N5 C21 C20 117.2(3) . . ?
C22 C21 C20 120.3(3) . . ?
C21 C22 C23 117.8(4) . . ?
C21 C22 H22A 121.1 . . ?
C23 C22 H22A 121.1 . . ?
C24 C23 C22 120.2(4) . . ?
C24 C23 H23A 119.9 . . ?
C22 C23 H23A 119.9 . . ?
C23 C24 C25 118.6(4) . . ?
C23 C24 H24A 120.7 . . ?
C25 C24 H24A 120.7 . . ?
N5 C25 C24 123.0(4) . . ?
N5 C25 H25A 118.5 . . ?
C24 C25 H25A 118.5 . . ?
N4 C26 C27 109.9(2) . . ?
N4 C26 H26A 109.7 . . ?
C27 C26 H26A 109.7 . . ?
N4 C26 H26B 109.7 . . ?
C27 C26 H26B 109.7 . . ?
H26A C26 H26B 108.2 . . ?
N6 C27 C28 121.5(3) . . ?
N6 C27 C26 117.1(3) . . ?
C28 C27 C26 121.4(3) . . ?
C29 C28 C27 119.4(3) . . ?
C29 C28 H28A 120.3 . . ?
C27 C28 H28A 120.3 . . ?
C30 C29 C28 119.1(3) . . ?
C30 C29 H29A 120.5 . . ?
C28 C29 H29A 120.5 . . ?
C29 C30 C31 118.8(4) . . ?
C29 C30 H30A 120.6 . . ?
C31 C30 H30A 120.6 . . ?
N6 C31 C30 122.8(3) . . ?
N6 C31 H31A 118.6 . . ?
C30 C31 H31A 118.6 . . ?
O3 C32 O2 128.0(3) . . ?
O3 C32 H32A 116.0 . . ?
O2 C32 H32A 116.0 . . ?
O4 C33 O5 128.8(3) . . ?
O4 C33 H33A 115.6 . . ?
O5 C33 H33A 115.6 . . ?
O1A Cl1 O1D 113.9(4) . . ?
O1A Cl1 O1C 110.8(5) . . ?
O1D Cl1 O1C 97.8(6) . . ?
O1A Cl1 O1B 110.8(2) . . ?
O1D Cl1 O1B 114.3(3) . . ?
O1C Cl1 O1B 108.4(4) . . ?
N1S C1S C2S 179.1(6) . . ?
C1S C2S H21 109.3 . . ?
C1S C2S H22 109.5 . . ?
H21 C2S H22 109.5 . . ?
C1S C2S H23 109.5 . . ?
H21 C2S H23 109.5 . . ?
H22 C2S H23 109.5 . . ?
N2S C3S C4S 169.2(17) . . ?
C3S C4S H41 109.6 . . ?
C3S C4S H42 109.7 . . ?
H41 C4S H42 109.5 . . ?
C3S C4S H43 109.1 . . ?
H41 C4S H43 109.5 . . ?
H42 C4S H43 109.5 . . ?
N3S C5S C6S 167.6(15) . . ?
C5S C6S H61 108.9 . . ?
C5S C6S H62 108.7 . . ?
H61 C6S H62 109.5 . . ?
C5S C6S H63 110.8 . . ?
H61 C6S H63 109.5 . . ?
H62 C6S H63 109.5 . . ?
N3S' C5S' C6S' 163.8(16) . . ?
C5S' C6S' H64 109.8 . . ?
C5S' C6S' H65 111.5 . . ?
C5S' C6S' H66 107.1 . . ?
H64 C6S' H65 109.5 . . ?
H64 C6S' H66 109.5 . . ?
H65 C6S' H66 109.5 . . ?

loop_
_geom_bond_atom_site_label_1
_geom_bond_atom_site_label_2
_geom_bond_distance
_geom_bond_site_symmetry_2
_geom_bond_publ_flag
Mn1 Mn2 3.4712(7) . ?
Mn1 O2 2.090(2) . ?
Mn1 O4 2.121(3) . ?
Mn1 O1 2.172(2) . ?
Mn1 N3 2.232(3) . ?
Mn1 N2 2.277(3) . ?
Mn1 N1 2.434(2) . ?
Mn2 O5 2.093(2) . ?
Mn2 O3 2.129(3) . ?
Mn2 O1 2.158(2) . ?
Mn2 N6 2.244(3) . ?
Mn2 N5 2.258(3) . ?
Mn2 N4 2.459(2) . ?
S1 O12 1.420(2) . ?
S1 O11 1.434(2) . ?
S1 N1 1.696(3) . ?
S1 C2 1.755(3) . ?
S2 O22 1.428(2) . ?
S2 O21 1.439(2) . ?
S2 N4 1.688(3) . ?
S2 C6 1.753(3) . ?
O1 C1 1.313(3) . ?
O2 C32 1.245(4) . ?
O3 C32 1.238(4) . ?
O4 C33 1.227(5) . ?
O5 C33 1.246(4) . ?
N1 C8 1.489(4) . ?
N1 C14 1.495(4) . ?
N2 C9 1.342(4) . ?
N2 C13 1.345(4) . ?
N3 C15 1.340(4) . ?
N3 C19 1.342(4) . ?
N4 C20 1.496(4) . ?
N4 C26 1.497(4) . ?
N5 C21 1.336(5) . ?
N5 C25 1.350(4) . ?
N6 C27 1.340(4) . ?
N6 C31 1.343(5) . ?
C1 C6 1.412(4) . ?
C1 C2 1.419(4) . ?
C2 C3 1.387(5) . ?
C3 C4 1.393(5) . ?
C3 H3A 0.950 . ?
C4 C5 1.365(5) . ?
C4 C7 1.526(5) . ?
C5 C6 1.394(4) . ?
C5 H5A 0.950 . ?
C7 H7A 0.980 . ?
C7 H7B 0.980 . ?
C7 H7C 0.980 . ?
C8 C9 1.512(4) . ?
C8 H8A 0.990 . ?
C8 H8B 0.990 . ?
C9 C10 1.383(5) . ?
C10 C11 1.383(5) . ?
C10 H10A 0.950 . ?
C11 C12 1.379(5) . ?
C11 H11A 0.950 . ?
C12 C13 1.373(5) . ?
C12 H12A 0.950 . ?
C13 H13A 0.950 . ?
C14 C15 1.503(5) . ?
C14 H14A 0.990 . ?
C14 H14B 0.990 . ?
C15 C16 1.381(5) . ?
C16 C17 1.374(5) . ?
C16 H16A 0.950 . ?
C17 C18 1.381(5) . ?
C17 H17A 0.950 . ?
C18 C19 1.374(5) . ?
C18 H18A 0.950 . ?
C19 H19A 0.950 . ?
C20 C21 1.509(4) . ?
C20 H20A 0.990 . ?
C20 H20B 0.990 . ?
C21 C22 1.384(5) . ?
C22 C23 1.390(6) . ?
C22 H22A 0.950 . ?
C23 C24 1.360(7) . ?
C23 H23A 0.950 . ?
C24 C25 1.363(6) . ?
C24 H24A 0.950 . ?
C25 H25A 0.950 . ?
C26 C27 1.503(5) . ?
C26 H26A 0.990 . ?
C26 H26B 0.990 . ?
C27 C28 1.382(5) . ?
C28 C29 1.380(5) . ?
C28 H28A 0.950 . ?
C29 C30 1.371(5) . ?
C29 H29A 0.950 . ?
C30 C31 1.371(5) . ?
C30 H30A 0.950 . ?
C31 H31A 0.950 . ?
C32 H32A 0.950 . ?
C33 H33A 0.950 . ?
Cl1 O1A 1.318(4) . ?
Cl1 O1D 1.329(5) . ?
Cl1 O1C 1.334(6) . ?
Cl1 O1B 1.403(3) . ?
N1S C1S 1.134(5) . ?
C1S C2S 1.439(5) . ?
C2S H21 0.980 . ?
C2S H22 0.980 . ?
C2S H23 0.980 . ?
N2S C3S 1.148(8) . ?
C3S C4S 1.439(8) . ?
C4S H41 0.980 . ?
C4S H42 0.980 . ?
C4S H43 0.980 . ?
N3S C5S 1.139(7) . ?
C5S C6S 1.488(8) . ?
C6S H61 0.980 . ?
C6S H62 0.980 . ?
C6S H63 0.980 . ?
N3S' C5S' 1.156(8) . ?
C5S' C6S' 1.441(8) . ?
C6S' H64 0.980 . ?
C6S' H65 0.980 . ?
C6S' H66 0.980 . ?

loop_
_geom_torsion_atom_site_label_1
_geom_torsion_atom_site_label_2
_geom_torsion_atom_site_label_3
_geom_torsion_atom_site_label_4
_geom_torsion
_geom_torsion_site_symmetry_1
_geom_torsion_site_symmetry_2
_geom_torsion_site_symmetry_3
_geom_torsion_site_symmetry_4
_geom_torsion_publ_flag
O5 Mn2 O1 C1 126.4(2) . . . . ?
O3 Mn2 O1 C1 -136.1(2) . . . . ?
N6 Mn2 O1 C1 -45.5(3) . . . . ?
N5 Mn2 O1 C1 35.7(2) . . . . ?
N4 Mn2 O1 C1 -37.9(2) . . . . ?
O5 Mn2 O1 Mn1 -50.63(12) . . . . ?
O3 Mn2 O1 Mn1 46.86(10) . . . . ?
N6 Mn2 O1 Mn1 137.4(2) . . . . ?
N5 Mn2 O1 Mn1 -141.33(10) . . . . ?
N4 Mn2 O1 Mn1 145.02(9) . . . . ?
O2 Mn1 O1 C1 130.8(2) . . . . ?
O4 Mn1 O1 C1 -131.4(2) . . . . ?
N3 Mn1 O1 C1 -41.3(4) . . . . ?
N2 Mn1 O1 C1 40.1(2) . . . . ?
N1 Mn1 O1 C1 -33.2(2) . . . . ?
O2 Mn1 O1 Mn2 -52.13(10) . . . . ?
O4 Mn1 O1 Mn2 45.65(10) . . . . ?
N3 Mn1 O1 Mn2 135.7(2) . . . . ?
N2 Mn1 O1 Mn2 -142.85(10) . . . . ?
N1 Mn1 O1 Mn2 143.84(10) . . . . ?
O4 Mn1 O2 C32 -61.7(3) . . . . ?
O1 Mn1 O2 C32 32.2(3) . . . . ?
N3 Mn1 O2 C32 -150.7(3) . . . . ?
N2 Mn1 O2 C32 115.9(3) . . . . ?
N1 Mn1 O2 C32 138.1(3) . . . . ?
O5 Mn2 O3 C32 76.2(4) . . . . ?
O1 Mn2 O3 C32 -26.1(4) . . . . ?
N6 Mn2 O3 C32 178.3(4) . . . . ?
N4 Mn2 O3 C32 -111.0(4) . . . . ?
O2 Mn1 O4 C33 78.1(4) . . . . ?
O1 Mn1 O4 C33 -21.7(4) . . . . ?
N3 Mn1 O4 C33 179.9(4) . . . . ?
N1 Mn1 O4 C33 -107.4(4) . . . . ?
O3 Mn2 O5 C33 -70.7(4) . . . . ?
O1 Mn2 O5 C33 24.4(4) . . . . ?
N6 Mn2 O5 C33 -159.0(4) . . . . ?
N5 Mn2 O5 C33 110.3(4) . . . . ?
N4 Mn2 O5 C33 134.7(4) . . . . ?
O12 S1 N1 C8 -174.99(19) . . . . ?
O11 S1 N1 C8 56.4(2) . . . . ?
C2 S1 N1 C8 -58.0(2) . . . . ?
O12 S1 N1 C14 60.3(2) . . . . ?
O11 S1 N1 C14 -68.3(2) . . . . ?
C2 S1 N1 C14 177.3(2) . . . . ?
O12 S1 N1 Mn1 -51.55(15) . . . . ?
O11 S1 N1 Mn1 179.83(13) . . . . ?
C2 S1 N1 Mn1 65.44(16) . . . . ?
O2 Mn1 N1 C8 -10.9(4) . . . . ?
O4 Mn1 N1 C8 -171.07(19) . . . . ?
O1 Mn1 N1 C8 96.92(19) . . . . ?
N3 Mn1 N1 C8 -86.2(2) . . . . ?
N2 Mn1 N1 C8 12.31(18) . . . . ?
O2 Mn1 N1 C14 107.9(3) . . . . ?
O4 Mn1 N1 C14 -52.3(2) . . . . ?
O1 Mn1 N1 C14 -144.28(19) . . . . ?
N3 Mn1 N1 C14 32.60(19) . . . . ?
N2 Mn1 N1 C14 131.1(2) . . . . ?
O2 Mn1 N1 S1 -135.7(3) . . . . ?
O4 Mn1 N1 S1 64.08(14) . . . . ?
O1 Mn1 N1 S1 -27.93(12) . . . . ?
N3 Mn1 N1 S1 148.96(15) . . . . ?
N2 Mn1 N1 S1 -112.54(14) . . . . ?
O2 Mn1 N2 C9 179.0(2) . . . . ?
O1 Mn1 N2 C9 -81.7(2) . . . . ?
N3 Mn1 N2 C9 77.0(2) . . . . ?
N1 Mn1 N2 C9 5.5(2) . . . . ?
O2 Mn1 N2 C13 -20.3(2) . . . . ?
O1 Mn1 N2 C13 79.0(2) . . . . ?
N3 Mn1 N2 C13 -122.3(2) . . . . ?
N1 Mn1 N2 C13 166.2(2) . . . . ?
O2 Mn1 N3 C15 -178.3(2) . . . . ?
O4 Mn1 N3 C15 84.9(2) . . . . ?
O1 Mn1 N3 C15 -6.2(4) . . . . ?
N2 Mn1 N3 C15 -85.9(2) . . . . ?
N1 Mn1 N3 C15 -14.6(2) . . . . ?
O2 Mn1 N3 C19 -1.5(3) . . . . ?
O4 Mn1 N3 C19 -98.4(3) . . . . ?
O1 Mn1 N3 C19 170.6(2) . . . . ?
N2 Mn1 N3 C19 90.9(3) . . . . ?
N1 Mn1 N3 C19 162.1(3) . . . . ?
O22 S2 N4 C20 -176.3(2) . . . . ?
O21 S2 N4 C20 55.8(2) . . . . ?
C6 S2 N4 C20 -58.5(2) . . . . ?
O22 S2 N4 C26 58.5(2) . . . . ?
O21 S2 N4 C26 -69.4(2) . . . . ?
C6 S2 N4 C26 176.3(2) . . . . ?
O22 S2 N4 Mn2 -54.42(15) . . . . ?
O21 S2 N4 Mn2 177.67(12) . . . . ?
C6 S2 N4 Mn2 63.39(15) . . . . ?
O5 Mn2 N4 C20 -13.1(4) . . . . ?
O3 Mn2 N4 C20 -167.51(19) . . . . ?
O1 Mn2 N4 C20 99.60(19) . . . . ?
N6 Mn2 N4 C20 -83.7(2) . . . . ?
N5 Mn2 N4 C20 12.45(19) . . . . ?
O5 Mn2 N4 C26 105.9(4) . . . . ?
O3 Mn2 N4 C26 -48.5(2) . . . . ?
O1 Mn2 N4 C26 -141.40(19) . . . . ?
N6 Mn2 N4 C26 35.30(19) . . . . ?
N5 Mn2 N4 C26 131.4(2) . . . . ?
O5 Mn2 N4 S2 -137.1(3) . . . . ?
O3 Mn2 N4 S2 68.46(14) . . . . ?
O1 Mn2 N4 S2 -24.43(12) . . . . ?
N6 Mn2 N4 S2 152.27(15) . . . . ?
N5 Mn2 N4 S2 -111.58(14) . . . . ?
O5 Mn2 N5 C21 178.4(3) . . . . ?
O1 Mn2 N5 C21 -79.9(2) . . . . ?
N6 Mn2 N5 C21 76.0(3) . . . . ?
N4 Mn2 N5 C21 5.5(2) . . . . ?
O5 Mn2 N5 C25 -20.0(3) . . . . ?
O1 Mn2 N5 C25 81.6(3) . . . . ?
N6 Mn2 N5 C25 -122.4(3) . . . . ?
N4 Mn2 N5 C25 167.1(3) . . . . ?
O5 Mn2 N6 C27 176.0(2) . . . . ?
O3 Mn2 N6 C27 80.0(2) . . . . ?
O1 Mn2 N6 C27 -12.0(4) . . . . ?
N5 Mn2 N6 C27 -92.3(2) . . . . ?
N4 Mn2 N6 C27 -20.0(2) . . . . ?
O5 Mn2 N6 C31 -3.1(3) . . . . ?
O3 Mn2 N6 C31 -99.2(3) . . . . ?
O1 Mn2 N6 C31 168.8(2) . . . . ?
N5 Mn2 N6 C31 88.6(3) . . . . ?
N4 Mn2 N6 C31 160.8(3) . . . . ?
Mn2 O1 C1 C6 56.1(4) . . . . ?
Mn1 O1 C1 C6 -127.4(3) . . . . ?
Mn2 O1 C1 C2 -123.9(3) . . . . ?
Mn1 O1 C1 C2 52.6(4) . . . . ?
O1 C1 C2 C3 178.6(3) . . . . ?
C6 C1 C2 C3 -1.4(5) . . . . ?
O1 C1 C2 S1 1.4(4) . . . . ?
C6 C1 C2 S1 -178.6(2) . . . . ?
O12 S1 C2 C3 -126.7(3) . . . . ?
O11 S1 C2 C3 4.6(3) . . . . ?
N1 S1 C2 C3 120.1(3) . . . . ?
O12 S1 C2 C1 50.6(3) . . . . ?
O11 S1 C2 C1 -178.1(3) . . . . ?
N1 S1 C2 C1 -62.6(3) . . . . ?
C1 C2 C3 C4 -0.9(6) . . . . ?
S1 C2 C3 C4 176.3(3) . . . . ?
C2 C3 C4 C5 2.4(6) . . . . ?
C2 C3 C4 C7 -177.1(4) . . . . ?
C3 C4 C5 C6 -1.5(6) . . . . ?
C7 C4 C5 C6 178.0(4) . . . . ?
C4 C5 C6 C1 -1.0(6) . . . . ?
C4 C5 C6 S2 179.2(3) . . . . ?
O1 C1 C6 C5 -177.6(3) . . . . ?
C2 C1 C6 C5 2.3(5) . . . . ?
O1 C1 C6 S2 2.2(4) . . . . ?
C2 C1 C6 S2 -177.8(2) . . . . ?
O22 S2 C6 C5 -130.5(3) . . . . ?
O21 S2 C6 C5 1.0(3) . . . . ?
N4 S2 C6 C5 116.5(3) . . . . ?
O22 S2 C6 C1 49.6(3) . . . . ?
O21 S2 C6 C1 -178.8(2) . . . . ?
N4 S2 C6 C1 -63.4(3) . . . . ?
C14 N1 C8 C9 -139.8(3) . . . . ?
S1 N1 C8 C9 96.9(3) . . . . ?
Mn1 N1 C8 C9 -27.0(3) . . . . ?
C13 N2 C9 C10 -0.8(4) . . . . ?
Mn1 N2 C9 C10 160.3(2) . . . . ?
C13 N2 C9 C8 175.9(3) . . . . ?
Mn1 N2 C9 C8 -22.9(3) . . . . ?
N1 C8 C9 N2 34.0(4) . . . . ?
N1 C8 C9 C10 -149.2(3) . . . . ?
N2 C9 C10 C11 2.0(5) . . . . ?
C8 C9 C10 C11 -174.7(3) . . . . ?
C9 C10 C11 C12 -1.5(5) . . . . ?
C10 C11 C12 C13 0.0(5) . . . . ?
C9 N2 C13 C12 -0.8(5) . . . . ?
Mn1 N2 C13 C12 -161.7(3) . . . . ?
C11 C12 C13 N2 1.2(5) . . . . ?
C8 N1 C14 C15 70.5(3) . . . . ?
S1 N1 C14 C15 -164.5(2) . . . . ?
Mn1 N1 C14 C15 -47.1(3) . . . . ?
C19 N3 C15 C16 -2.7(5) . . . . ?
Mn1 N3 C15 C16 174.2(3) . . . . ?
C19 N3 C15 C14 175.1(3) . . . . ?
Mn1 N3 C15 C14 -7.9(4) . . . . ?
N1 C14 C15 N3 40.7(4) . . . . ?
N1 C14 C15 C16 -141.5(3) . . . . ?
N3 C15 C16 C17 2.4(5) . . . . ?
C14 C15 C16 C17 -175.3(3) . . . . ?
C15 C16 C17 C18 -0.9(6) . . . . ?
C16 C17 C18 C19 -0.3(6) . . . . ?
C15 N3 C19 C18 1.5(5) . . . . ?
Mn1 N3 C19 C18 -175.1(3) . . . . ?
C17 C18 C19 N3 0.0(5) . . . . ?
C26 N4 C20 C21 -140.1(3) . . . . ?
S2 N4 C20 C21 96.4(3) . . . . ?
Mn2 N4 C20 C21 -27.4(3) . . . . ?
C25 N5 C21 C22 -1.7(5) . . . . ?
Mn2 N5 C21 C22 160.3(3) . . . . ?
C25 N5 C21 C20 174.4(3) . . . . ?
Mn2 N5 C21 C20 -23.6(4) . . . . ?
N4 C20 C21 N5 35.1(4) . . . . ?
N4 C20 C21 C22 -148.7(3) . . . . ?
N5 C21 C22 C23 1.7(6) . . . . ?
C20 C21 C22 C23 -174.4(3) . . . . ?
C21 C22 C23 C24 -0.6(6) . . . . ?
C22 C23 C24 C25 -0.4(7) . . . . ?
C21 N5 C25 C24 0.6(5) . . . . ?
Mn2 N5 C25 C24 -161.1(3) . . . . ?
C23 C24 C25 N5 0.4(6) . . . . ?
C20 N4 C26 C27 68.7(3) . . . . ?
S2 N4 C26 C27 -166.2(2) . . . . ?
Mn2 N4 C26 C27 -47.4(3) . . . . ?
C31 N6 C27 C28 0.6(5) . . . . ?
Mn2 N6 C27 C28 -178.6(2) . . . . ?
C31 N6 C27 C26 178.4(3) . . . . ?
Mn2 N6 C27 C26 -0.8(4) . . . . ?
N4 C26 C27 N6 36.1(4) . . . . ?
N4 C26 C27 C28 -146.1(3) . . . . ?
N6 C27 C28 C29 -0.2(5) . . . . ?
C26 C27 C28 C29 -178.0(3) . . . . ?
C27 C28 C29 C30 -0.7(5) . . . . ?
C28 C29 C30 C31 1.2(5) . . . . ?
C27 N6 C31 C30 -0.1(5) . . . . ?
Mn2 N6 C31 C30 179.1(3) . . . . ?
C29 C30 C31 N6 -0.8(6) . . . . ?
Mn2 O3 C32 O2 0.0(7) . . . . ?
Mn1 O2 C32 O3 -3.6(6) . . . . ?
Mn1 O4 C33 O5 -11.5(8) . . . . ?
Mn2 O5 C33 O4 9.4(7) . . . . ?
